data_7709793
loop_
_publ_author_name
'Zhou, Liang'
'Ruan, Mingming'
'Meng, Wei'
'Wang, Qianping'
'Liu, Bo'
'Xuan, Xiaopeng'
'Zhang, Jun'

_publ_section_title
;
 Two-dimensional coordination polymers with high proton conductivity and
 ultrafast highly efficient molecular sieving constructed by structural
 inductive effect
;
_journal_name_full 'Dalton Transactions'
_journal_paper_doi 10.1039/D2DT00364C
_journal_year 2022
_chemical_formula_moiety 'C20 H8 Cu2 O16, 2(I), 5(H2 O), 2(H3 O)'
_chemical_formula_sum 'C20 H24 Cu2 I2 O23'
_chemical_formula_weight 1013.27
_space_group_crystal_system triclinic
_space_group_IT_number 2
_space_group_name_Hall '-P 1'
_space_group_name_H-M_alt 'P -1'
_atom_sites_solution_hydrogens mixed
_atom_sites_solution_primary dual
_audit_creation_date 2021-10-29
_audit_creation_method
;
Olex2 1.2-beta
(compiled 2018.05.29 svn.r3508 for OlexSys, GUI svn.r5506)
;
_audit_update_record
;
2022-01-07 deposited with the CCDC.	2022-03-21 downloaded from the CCDC.
;
_cell_angle_alpha 67.176(3)
_cell_angle_beta 89.856(3)
_cell_angle_gamma 75.429(3)
_cell_formula_units_Z 1
_cell_length_a 7.6629(6)
_cell_length_b 10.5730(9)
_cell_length_c 10.5855(9)
_cell_measurement_reflns_used 3877
_cell_measurement_temperature 101.0
_cell_measurement_theta_max 29.038
_cell_measurement_theta_min 2.340
_cell_volume 760.70(11)
_computing_cell_refinement 'SAINT V8.38A (?, 2016)'
_computing_data_reduction 'SAINT V8.38A (?, 2016)'
_computing_molecular_graphics 'Olex2 (Dolomanov et al., 2009)'
_computing_publication_material 'Olex2 (Dolomanov et al., 2009)'
_computing_structure_refinement 'ShelXL (Sheldrick, 2015)'
_computing_structure_solution 'ShelXT (Sheldrick, 2015)'
_diffrn_ambient_temperature 101.0
_diffrn_detector 'Bruker D8 Venture with photon2 CMOS detector'
_diffrn_detector_area_resol_mean 7.9
_diffrn_detector_type 'CMOS detector'
_diffrn_measured_fraction_theta_full 0.921
_diffrn_measured_fraction_theta_max 0.923
_diffrn_measurement_device 'three-circle diffractometer'
_diffrn_measurement_device_type 'Bruker D8 Venture with photon2 CMOS detector'
_diffrn_measurement_method '\w and \f scans'
_diffrn_radiation_monochromator 'mirror optics'
_diffrn_radiation_probe x-ray
_diffrn_radiation_type MoK\a
_diffrn_radiation_wavelength 0.71073
_diffrn_reflns_av_R_equivalents 0.0318
_diffrn_reflns_av_unetI/netI 0.2077
_diffrn_reflns_Laue_measured_fraction_full 0.921
_diffrn_reflns_Laue_measured_fraction_max 0.923
_diffrn_reflns_limit_h_max 9
_diffrn_reflns_limit_h_min -9
_diffrn_reflns_limit_k_max 12
_diffrn_reflns_limit_k_min -11
_diffrn_reflns_limit_l_max 12
_diffrn_reflns_limit_l_min -12
_diffrn_reflns_number 5427
_diffrn_reflns_point_group_measured_fraction_full 0.921
_diffrn_reflns_point_group_measured_fraction_max 0.923
_diffrn_reflns_theta_full 25.242
_diffrn_reflns_theta_max 25.499
_diffrn_reflns_theta_min 2.340
_diffrn_source 'microfocus sealed X-ray tube'
_diffrn_source_type 'Incoatec I\ms'
_exptl_absorpt_coefficient_mu 3.525
_exptl_absorpt_correction_T_max 0.0309
_exptl_absorpt_correction_T_min 0.0108
_exptl_absorpt_correction_type multi-scan
_exptl_absorpt_process_details
;
SADABS-2016/2 (Bruker,2016/2) was used for absorption correction.
wR2(int) was 0.0880 before and 0.0556 after correction.
The Ratio of minimum to maximum transmission is 0.3495.
The \l/2 correction factor is Not present.
;
_exptl_crystal_colour blue
_exptl_crystal_colour_primary blue
_exptl_crystal_density_diffrn 2.212
_exptl_crystal_description block
_exptl_crystal_F_000 492
_exptl_crystal_size_max 0.14
_exptl_crystal_size_mid 0.14
_exptl_crystal_size_min 0.13
_refine_diff_density_max 1.310
_refine_diff_density_min -1.204
_refine_diff_density_rms 0.213
_refine_ls_extinction_method none
_refine_ls_goodness_of_fit_ref 1.065
_refine_ls_hydrogen_treatment constr
_refine_ls_matrix_type full
_refine_ls_number_parameters 226
_refine_ls_number_reflns 2611
_refine_ls_number_restraints 1
_refine_ls_restrained_S_all 1.065
_refine_ls_R_factor_all 0.1361
_refine_ls_R_factor_gt 0.0967
_refine_ls_shift/su_max 0.000
_refine_ls_shift/su_mean 0.000
_refine_ls_structure_factor_coef Fsqd
_refine_ls_weighting_details 'w=1/[\s^2^(Fo^2^)+(0.0130P)^2^] where P=(Fo^2^+2Fc^2^)/3'
_refine_ls_weighting_scheme calc
_refine_ls_wR_factor_gt 0.2243
_refine_ls_wR_factor_ref 0.2498
_reflns_Friedel_coverage 0.000
_reflns_number_gt 1409
_reflns_number_total 2611
_reflns_threshold_expression 'I > 2\s(I)'
_cod_data_source_file d2dt00364c2.cif
_cod_data_source_block HNNU-1gama
_cod_database_code 7709793
_shelx_shelxl_version_number 2018/3
_shelx_space_group_comment
;
The symmetry employed for this shelxl refinement is uniquely defined
by the following loop, which should always be used as a source of
symmetry information in preference to the above space-group names.
They are only intended as comments.
;
_olex2_refinement_description
;
1. Fixed Uiso
 At 1.2 times of:
  All C(H) groups
 At 1.5 times of:
  All O(H) groups, All O(H,H) groups, All O(H,H,H) groups
2. Restrained distances
 C9-C5
 1.48 with sigma of 0.01
3. Others
 Fixed Sof: I2(0.5) I1(0.5) H8(0.5) H6(0.5) H2(0.5) H3(0.5) O10(0.5) H10A(0.5)
 H10B(0.5)
4.a Riding coordinates:
 O8(H8), O6(H6), O2(H2), O3(H3), O12(H12A,H12B), O9(H9A,H9B), O11(H11A,H11B,
 H11C), O10(H10A,H10B)
4.b Aromatic/amide H refined with riding coordinates:
 C4(H4), C7(H7)
;
_olex2_submission_special_instructions 'No special instructions were received'

loop_
_space_group_symop_operation_xyz
'x, y, z'
'-x, -y, -z'

loop_
_atom_site_label
_atom_site_type_symbol
_atom_site_fract_x
_atom_site_fract_y
_atom_site_fract_z
_atom_site_U_iso_or_equiv
_atom_site_adp_type
_atom_site_occupancy
_atom_site_site_symmetry_order
_atom_site_calc_flag
_atom_site_refinement_flags_posn
_atom_site_refinement_flags_adp
_atom_site_refinement_flags_occupancy
_atom_site_disorder_assembly
_atom_site_disorder_group
Cu1 Cu 0.00226(19) 0.76723(16) 0.76385(15) 0.0155(4) Uani 1 1 d . . . . .
I2 I -0.3215(3) 0.1930(3) 0.5102(3) 0.0640(9) Uani 0.5 1 d . . P . .
I1 I -0.2999(4) 0.5159(3) 0.8493(3) 0.0702(9) Uani 0.5 1 d . . P . .
O8 O 0.2994(11) 0.2685(9) 0.3957(9) 0.021(2) Uani 1 1 d . . . . .
H8 H 0.322270 0.247142 0.328305 0.031 Uiso 0.5 1 d R . P . .
O7 O 0.0499(11) 0.1903(9) 0.4293(9) 0.021(2) Uani 1 1 d . . . . .
O5 O -0.0590(10) -0.0257(9) 0.7255(9) 0.0184(19) Uani 1 1 d . . . . .
O6 O 0.2320(11) -0.0843(9) 0.6943(9) 0.023(2) Uani 1 1 d . . . . .
H6 H 0.262864 -0.065507 0.617169 0.035 Uiso 0.5 1 d R . P . .
O1 O 0.0662(11) 0.5635(9) 0.8099(9) 0.021(2) Uani 1 1 d . . . . .
O4 O -0.0512(11) 0.2675(10) 1.0403(9) 0.022(2) Uani 1 1 d . . . . .
O2 O 0.3188(11) 0.5593(9) 0.7012(9) 0.025(2) Uani 1 1 d . . . . .
H2 H 0.389841 0.537792 0.785337 0.037 Uiso 0.5 1 d R . P . .
O3 O 0.2327(12) 0.2805(10) 1.0559(9) 0.025(2) Uani 1 1 d . . . . .
H3 H 0.326673 0.219592 1.054929 0.038 Uiso 0.5 1 d R . P . .
O12 O -0.3653(12) 0.3541(11) 0.6840(12) 0.041(3) Uani 1 1 d . . . . .
H12A H -0.443747 0.433020 0.675740 0.062 Uiso 1 1 d R . . . .
H12B H -0.290437 0.329510 0.636610 0.062 Uiso 1 1 d R . . . .
O9 O 0.5549(12) -0.0213(12) 0.6867(12) 0.050(3) Uani 1 1 d . . . . .
H9A H 0.490776 0.052095 0.628750 0.075 Uiso 1 1 d R . . . .
H9B H 0.571226 -0.000975 0.757190 0.075 Uiso 1 1 d R . . . .
C10 C 0.1803(17) 0.2335(13) 0.4646(13) 0.021(3) Uani 1 1 d . . . . .
C4 C 0.0863(16) 0.1563(13) 0.8339(13) 0.018(3) Uani 1 1 d . . . . .
H4 H 0.043666 0.088551 0.906850 0.022 Uiso 1 1 calc R . . . .
C1 C 0.1930(18) 0.5078(14) 0.7527(14) 0.025(3) Uani 1 1 d . . . . .
C9 C 0.0927(17) 0.0023(12) 0.7095(12) 0.020(3) Uani 1 1 d D . . . .
C3 C 0.1192(16) 0.2682(13) 0.8518(12) 0.018(3) Uani 1 1 d . . . . .
C6 C 0.1686(15) 0.2413(13) 0.6031(13) 0.019(3) Uani 1 1 d . . . . .
C5 C 0.1126(14) 0.1376(11) 0.7133(12) 0.015(3) Uani 1 1 d D . . . .
C8 C 0.1001(19) 0.2743(13) 0.9901(13) 0.024(3) Uani 1 1 d . . . . .
C7 C 0.1975(15) 0.3574(14) 0.6204(13) 0.018(3) Uani 1 1 d . . . . .
H7 H 0.233734 0.428224 0.546195 0.022 Uiso 1 1 calc R . . . .
O11 O 0.5590(15) 0.3194(16) 1.0278(15) 0.088(6) Uani 1 1 d . . . . .
H11A H 0.676098 0.285632 1.047067 0.132 Uiso 1 1 d R . . . .
H11B H 0.482778 0.385582 0.974518 0.132 Uiso 1 1 d R . . . .
H11C H 0.526018 0.299822 1.109977 0.132 Uiso 1 1 d R . . . .
C2 C 0.1746(15) 0.3727(13) 0.7442(14) 0.020(3) Uani 1 1 d . . . . .
O10 O 0.609(2) 0.078(2) 0.8843(19) 0.028(4) Uani 0.5 1 d . . P . .
H10A H 0.602346 -0.008725 0.906646 0.042 Uiso 0.5 1 d R . P . .
H10B H 0.588126 0.117335 0.950536 0.042 Uiso 0.5 1 d R . P . .

loop_
_atom_site_aniso_label
_atom_site_aniso_U_11
_atom_site_aniso_U_22
_atom_site_aniso_U_33
_atom_site_aniso_U_23
_atom_site_aniso_U_13
_atom_site_aniso_U_12
Cu1 0.0220(8) 0.0140(8) 0.0121(8) -0.0055(6) 0.0033(6) -0.0073(6)
I2 0.0645(16) 0.0619(19) 0.0626(18) -0.0223(14) 0.0111(14) -0.0162(13)
I1 0.0776(19) 0.067(2) 0.068(2) -0.0244(15) 0.0117(15) -0.0273(15)
O8 0.020(4) 0.025(5) 0.024(5) -0.014(4) 0.010(4) -0.011(4)
O7 0.034(5) 0.023(5) 0.012(5) -0.008(4) -0.001(4) -0.015(4)
O5 0.023(4) 0.018(5) 0.021(5) -0.013(4) 0.009(4) -0.008(4)
O6 0.021(4) 0.022(5) 0.027(5) -0.008(4) 0.000(4) -0.009(4)
O1 0.032(5) 0.021(5) 0.017(5) -0.013(4) 0.013(4) -0.011(4)
O4 0.024(5) 0.031(6) 0.018(5) -0.015(4) 0.008(4) -0.011(4)
O2 0.029(5) 0.024(5) 0.029(5) -0.013(4) 0.010(4) -0.015(4)
O3 0.036(5) 0.020(5) 0.019(5) -0.007(4) 0.005(4) -0.006(4)
O12 0.036(6) 0.039(7) 0.065(8) -0.039(6) 0.008(5) -0.007(5)
O9 0.029(5) 0.039(7) 0.060(8) 0.006(6) 0.001(5) -0.014(5)
C10 0.030(7) 0.013(7) 0.017(7) -0.006(5) -0.007(6) 0.000(5)
C4 0.023(6) 0.016(7) 0.015(6) -0.005(5) 0.003(5) -0.008(5)
C1 0.038(8) 0.016(7) 0.016(7) -0.002(6) -0.010(6) -0.007(6)
C9 0.029(7) 0.024(7) 0.008(6) -0.005(5) 0.003(5) -0.009(5)
C3 0.023(6) 0.020(7) 0.009(6) -0.002(5) 0.003(5) -0.009(5)
C6 0.021(6) 0.017(7) 0.024(7) -0.013(6) 0.006(6) -0.006(5)
C5 0.009(5) 0.014(7) 0.016(6) -0.003(5) -0.002(5) 0.002(4)
C8 0.047(8) 0.010(7) 0.013(7) -0.002(5) -0.002(6) -0.008(6)
C7 0.014(6) 0.021(7) 0.020(7) -0.011(6) -0.001(5) -0.003(5)
O11 0.035(7) 0.087(11) 0.090(12) 0.029(9) -0.018(7) -0.029(7)
C2 0.017(6) 0.014(7) 0.027(7) -0.010(6) -0.010(5) 0.003(5)
O10 0.022(9) 0.029(11) 0.025(11) -0.006(9) -0.008(8) 0.000(8)

loop_
_atom_type_symbol
_atom_type_description
_atom_type_scat_dispersion_real
_atom_type_scat_dispersion_imag
_atom_type_scat_source
C C 0.0033 0.0016 'International Tables Vol C Tables 4.2.6.8 and 6.1.1.4'
H H 0.0000 0.0000 'International Tables Vol C Tables 4.2.6.8 and 6.1.1.4'
Cu Cu 0.3201 1.2651 'International Tables Vol C Tables 4.2.6.8 and 6.1.1.4'
I I -0.4742 1.8119 'International Tables Vol C Tables 4.2.6.8 and 6.1.1.4'
O O 0.0106 0.0060 'International Tables Vol C Tables 4.2.6.8 and 6.1.1.4'

loop_
_geom_angle_atom_site_label_1
_geom_angle_atom_site_label_2
_geom_angle_atom_site_label_3
_geom_angle
_geom_angle_site_symmetry_1
_geom_angle_site_symmetry_3
_geom_angle_publ_flag
O7 Cu1 O5 91.2(4) 2_566 1_565 ?
O7 Cu1 O1 91.5(4) 2_566 . ?
O7 Cu1 O4 177.6(4) 2_566 2_567 ?
O1 Cu1 O5 177.3(4) . 1_565 ?
O1 Cu1 O4 90.9(4) . 2_567 ?
O4 Cu1 O5 86.5(4) 2_567 1_565 ?
C10 O8 H8 121.1 . . ?
C10 O7 Cu1 118.2(8) . 2_566 ?
C9 O5 Cu1 103.4(7) . 1_545 ?
C9 O6 H6 117.4 . . ?
C1 O1 Cu1 120.0(8) . . ?
C8 O4 Cu1 105.0(8) . 2_567 ?
C1 O2 H2 98.3 . . ?
C8 O3 H3 109.6 . . ?
H12A O12 H12B 135.8 . . ?
H9A O9 H9B 105.0 . . ?
O8 C10 O7 126.0(12) . . ?
O8 C10 C6 120.5(11) . . ?
O7 C10 C6 113.5(11) . . ?
C3 C4 H4 119.1 . . ?
C3 C4 C5 121.9(10) . . ?
C5 C4 H4 119.1 . . ?
O1 C1 C2 114.0(11) . . ?
O2 C1 O1 125.6(13) . . ?
O2 C1 C2 120.3(12) . . ?
O5 C9 O6 121.7(10) . . ?
O5 C9 C5 119.7(10) . . ?
O6 C9 C5 118.5(10) . . ?
C4 C3 C8 118.3(10) . . ?
C4 C3 C2 120.3(11) . . ?
C2 C3 C8 121.4(11) . . ?
C5 C6 C10 120.8(10) . . ?
C7 C6 C10 119.9(11) . . ?
C7 C6 C5 119.0(11) . . ?
C4 C5 C9 117.6(10) . . ?
C4 C5 C6 119.0(10) . . ?
C6 C5 C9 123.3(10) . . ?
O4 C8 C3 117.8(11) . . ?
O3 C8 O4 121.9(12) . . ?
O3 C8 C3 120.2(12) . . ?
C6 C7 H7 119.4 . . ?
C6 C7 C2 121.2(11) . . ?
C2 C7 H7 119.4 . . ?
H11A O11 H11B 141.8 . . ?
H11A O11 H11C 100.3 . . ?
H11B O11 H11C 108.7 . . ?
C3 C2 C1 122.6(12) . . ?
C7 C2 C1 118.6(11) . . ?
C7 C2 C3 118.6(11) . . ?
H10A O10 H10B 118.2 . . ?

loop_
_geom_bond_atom_site_label_1
_geom_bond_atom_site_label_2
_geom_bond_distance
_geom_bond_site_symmetry_2
_geom_bond_publ_flag
Cu1 O7 1.934(9) 2_566 ?
Cu1 O5 1.993(8) 1_565 ?
Cu1 O1 1.943(9) . ?
Cu1 O4 1.979(9) 2_567 ?
O8 H8 0.8344 . ?
O8 C10 1.208(15) . ?
O7 C10 1.308(15) . ?
O5 C9 1.266(13) . ?
O6 H6 0.8116 . ?
O6 C9 1.275(14) . ?
O1 C1 1.282(16) . ?
O4 C8 1.281(15) . ?
O2 H2 0.9616 . ?
O2 C1 1.247(15) . ?
O3 H3 0.8400 . ?
O3 C8 1.263(16) . ?
O12 H12A 0.8699 . ?
O12 H12B 0.8200 . ?
O9 H9A 0.8123 . ?
O9 H9B 0.8700 . ?
C10 C6 1.501(17) . ?
C4 H4 0.9500 . ?
C4 C3 1.351(18) . ?
C4 C5 1.373(17) . ?
C1 C2 1.507(18) . ?
C9 C5 1.491(9) . ?
C3 C8 1.495(17) . ?
C3 C2 1.399(16) . ?
C6 C5 1.410(15) . ?
C6 C7 1.378(17) . ?
C7 H7 0.9500 . ?
C7 C2 1.386(18) . ?
O11 H11A 0.8701 . ?
O11 H11B 0.7995 . ?
O11 H11C 0.8651 . ?
O10 H10A 0.8703 . ?
O10 H10B 0.9388 . ?

loop_
_geom_hbond_atom_site_label_D
_geom_hbond_atom_site_label_H
_geom_hbond_atom_site_label_A
_geom_hbond_distance_DH
_geom_hbond_distance_HA
_geom_hbond_distance_DA
_geom_hbond_angle_DHA
_geom_hbond_site_symmetry_A
_geom_hbond_publ_flag
O8 H8 O9 0.83 2.40 3.023(15) 131.7 2_656 yes
O6 H6 O7 0.81 2.75 3.148(12) 112.3 . yes
O3 H3 O9 0.84 2.70 3.093(14) 110.0 2_657 yes
O12 H12A O2 0.87 2.05 2.874(13) 156.8 1_455 yes
O9 H9B O10 0.87 1.90 2.75(2) 168.8 . yes
O11 H11A O4 0.87 2.05 2.892(13) 161.4 1_655 yes
O11 H11C O6 0.87 2.67 3.122(15) 113.4 2_657 yes
O10 H10A O10 0.87 2.72 3.13(4) 110.1 2_657 yes
